data_7107536
loop_
_publ_author_name
'Florian Felix Pfaff'
'Florian Heims'
'Subrata Kundu'
'Stefan Mebs'
'Kallol Ray'

_publ_section_title
;
 Spectroscopic capture and reactivity of S = 1/2 nickel(III)-oxygen
 intermediates in the reaction of a NiII-salt with mCPBA
;
_journal_name_full Chem.Commun.
_journal_page_first 3730
_journal_paper_doi 10.1039/c2cc30716b
_journal_volume 48
_journal_year 2012
_chemical_formula_moiety 'C22 H48 F3 N10 Ni O3 S, C F3 O3 S'
_chemical_formula_sum 'C23 H48 F6 N10 Ni O6 S2'
_chemical_formula_weight 797.54
_chemical_name_systematic
;
?
;
_space_group_IT_number 14
_symmetry_cell_setting monoclinic
_symmetry_Int_Tables_number 14
_symmetry_space_group_name_Hall '-P 2ybc'
_symmetry_space_group_name_H-M 'P 1 21/c 1'
_atom_sites_solution_hydrogens geom
_atom_sites_solution_primary direct
_atom_sites_solution_secondary difmap
_audit_creation_method SHELXL-97
_cell_angle_alpha 90.00
_cell_angle_beta 96.4410(10)
_cell_angle_gamma 90.00
_cell_formula_units_Z 4
_cell_length_a 11.9694(2)
_cell_length_b 15.6473(3)
_cell_length_c 18.9697(3)
_cell_measurement_reflns_used 100643
_cell_measurement_temperature 100(2)
_cell_measurement_theta_max 29.61
_cell_measurement_theta_min 2.15
_cell_volume 3530.39(11)
_computing_cell_refinement 'STOE X-AREA'
_computing_data_collection 'STOE X-AREA'
_computing_data_reduction 'STOE X-RED'
_computing_structure_refinement 'SHELXL-97 (Sheldrick, 1997)'
_computing_structure_solution 'SHELXS-97 (Sheldrick, 1990)'
_diffrn_ambient_temperature 100(2)
_diffrn_detector 'image plate (34 cm diameter)'
_diffrn_detector_area_resol_mean 6.67
_diffrn_detector_type STOE
_diffrn_measured_fraction_theta_full 0.999
_diffrn_measured_fraction_theta_max 0.999
_diffrn_measurement_details ' 360 frames, detector distance = 100 mm'
_diffrn_measurement_device '2-circle goniometer'
_diffrn_measurement_device_type 'STOE IPDS 2T'
_diffrn_measurement_method 'rotation method'
_diffrn_radiation_collimation '0.5 mm diameter, monocapillary'
_diffrn_radiation_monochromator 'plane graphite'
_diffrn_radiation_polarisn_norm 0
_diffrn_radiation_type 'Mo K\a'
_diffrn_radiation_wavelength 0.71073
_diffrn_reflns_av_R_equivalents 0.0709
_diffrn_reflns_av_unetI/netI 0.0270
_diffrn_reflns_limit_h_max 16
_diffrn_reflns_limit_h_min -16
_diffrn_reflns_limit_k_max 21
_diffrn_reflns_limit_k_min -21
_diffrn_reflns_limit_l_max 26
_diffrn_reflns_limit_l_min -26
_diffrn_reflns_number 68675
_diffrn_reflns_theta_full 29.50
_diffrn_reflns_theta_max 29.50
_diffrn_reflns_theta_min 2.12
_diffrn_source 'sealed X-ray tube, 12 x 0.4 mm long-fine focus'
_diffrn_source_current 45
_diffrn_source_power 2.25
_diffrn_source_voltage 50
_exptl_absorpt_coefficient_mu 0.751
_exptl_absorpt_correction_T_max 0.8071
_exptl_absorpt_correction_T_min 0.6129
_exptl_absorpt_correction_type numerical
_exptl_absorpt_process_details 'STOE X-RED'
_exptl_crystal_colour brown
_exptl_crystal_density_diffrn 1.500
_exptl_crystal_description block
_exptl_crystal_F_000 1672
_exptl_crystal_size_max 0.570
_exptl_crystal_size_mid 0.433
_exptl_crystal_size_min 0.360
_refine_diff_density_max 1.049
_refine_diff_density_min -0.619
_refine_diff_density_rms 0.122
_refine_ls_extinction_coef 0.0131(7)
_refine_ls_extinction_expression Fc^*^=kFc[1+0.001xFc^2^\l^3^/sin(2\q)]^-1/4^
_refine_ls_extinction_method SHELXL
_refine_ls_goodness_of_fit_ref 1.277
_refine_ls_hydrogen_treatment constr
_refine_ls_matrix_type full
_refine_ls_number_parameters 519
_refine_ls_number_reflns 9842
_refine_ls_number_restraints 136
_refine_ls_restrained_S_all 1.309
_refine_ls_R_factor_all 0.0664
_refine_ls_R_factor_gt 0.0601
_refine_ls_shift/su_max 0.001
_refine_ls_shift/su_mean 0.000
_refine_ls_structure_factor_coef Fsqd
_refine_ls_weighting_details 'calc w=1/[\s^2^(Fo^2^)+(0.0475P)^2^+10.0540P] where P=(Fo^2^+2Fc^2^)/3'
_refine_ls_weighting_scheme calc
_refine_ls_wR_factor_gt 0.1655
_refine_ls_wR_factor_ref 0.1677
_reflns_d_resolution_high 0.722
_reflns_d_resolution_low 9.585
_reflns_limit_h_max 16
_reflns_limit_h_min -16
_reflns_limit_k_max 21
_reflns_limit_k_min 0
_reflns_limit_l_max 26
_reflns_limit_l_min 0
_reflns_number_gt 8690
_reflns_number_total 9845
_reflns_threshold_expression >2sigma(I)
_cod_data_source_file c2cc30716b.txt
_cod_data_source_block c:fpp13
_cod_original_sg_symbol_H-M 'P 21/c'
_cod_database_code 7107536

loop_
_symmetry_equiv_pos_as_xyz
'x, y, z'
'-x, y+1/2, -z+1/2'
'-x, -y, -z'
'x, -y-1/2, z-1/2'

loop_
_atom_site_label
_atom_site_type_symbol
_atom_site_fract_x
_atom_site_fract_y
_atom_site_fract_z
_atom_site_U_iso_or_equiv
_atom_site_adp_type
_atom_site_occupancy
_atom_site_symmetry_multiplicity
_atom_site_calc_flag
_atom_site_refinement_flags
Ni1 Ni 0.77437(3) 0.10496(3) 0.80772(2) 0.01591(12) Uani 1 1 d .
C1 C 0.3867(3) 0.1464(2) 0.7774(2) 0.0256(7) Uani 1 1 d .
C2 C 0.9936(3) 0.0732(2) 0.75904(18) 0.0217(6) Uani 1 1 d .
H2A H 1.0694 0.0477 0.7694 0.026 Uiso 1 1 calc R
H2B H 0.9996 0.1231 0.7275 0.026 Uiso 1 1 calc R
C3 C 0.9137(3) 0.0082(2) 0.72237(18) 0.0217(6) Uani 1 1 d .
H3A H 0.9367 -0.0065 0.6753 0.026 Uiso 1 1 calc R
H3B H 0.9142 -0.0447 0.7511 0.026 Uiso 1 1 calc R
C4 C 0.7395(3) 0.0386(2) 0.65333(17) 0.0217(6) Uani 1 1 d .
C5 C 0.9812(3) 0.0408(2) 0.88476(18) 0.0218(6) Uani 1 1 d .
H5A H 1.0533 0.0578 0.9118 0.026 Uiso 1 1 calc R
H5B H 0.9901 -0.0174 0.8657 0.026 Uiso 1 1 calc R
C6 C 0.8887(3) 0.0408(2) 0.93337(17) 0.0209(6) Uani 1 1 d .
H6A H 0.9052 -0.0018 0.9718 0.025 Uiso 1 1 calc R
H6B H 0.8822 0.0979 0.9550 0.025 Uiso 1 1 calc R
C7 C 0.7195(3) -0.0398(2) 0.91512(17) 0.0205(6) Uani 1 1 d .
C8 C 0.9923(3) 0.1887(2) 0.84499(19) 0.0223(6) Uani 1 1 d .
H8A H 1.0710 0.1955 0.8344 0.027 Uiso 1 1 calc R
H8B H 0.9901 0.1984 0.8964 0.027 Uiso 1 1 calc R
C9 C 0.9174(3) 0.2528(2) 0.80262(19) 0.0226(6) Uani 1 1 d .
H9A H 0.9392 0.3118 0.8171 0.027 Uiso 1 1 calc R
H9B H 0.9238 0.2464 0.7513 0.027 Uiso 1 1 calc R
C10 C 0.7429(3) 0.3026(2) 0.83221(17) 0.0204(6) Uani 1 1 d .
C11 C 0.6750(3) 0.1878(2) 0.65114(18) 0.0241(6) Uani 1 1 d .
H11A H 0.6271 0.2012 0.6883 0.036 Uiso 1 1 calc R
H11B H 0.6538 0.2240 0.6097 0.036 Uiso 1 1 calc R
H11C H 0.7538 0.1983 0.6690 0.036 Uiso 1 1 calc R
C12 C 0.5533(3) 0.0762(3) 0.5924(2) 0.0301(8) Uani 1 1 d .
H12A H 0.5495 0.0141 0.5855 0.045 Uiso 1 1 calc R
H12B H 0.5455 0.1047 0.5461 0.045 Uiso 1 1 calc R
H12C H 0.4924 0.0945 0.6194 0.045 Uiso 1 1 calc R
C13 C 0.7440(4) -0.0110(3) 0.5301(2) 0.0342(8) Uani 1 1 d .
H13A H 0.7343 0.0504 0.5208 0.051 Uiso 1 1 calc R
H13B H 0.6801 -0.0423 0.5056 0.051 Uiso 1 1 calc R
H13C H 0.8137 -0.0305 0.5127 0.051 Uiso 1 1 calc R
C14 C 0.7788(4) -0.1140(2) 0.6278(2) 0.0325(8) Uani 1 1 d .
H14A H 0.8553 -0.1268 0.6173 0.049 Uiso 1 1 calc R
H14B H 0.7259 -0.1536 0.6018 0.049 Uiso 1 1 calc R
H14C H 0.7746 -0.1202 0.6789 0.049 Uiso 1 1 calc R
C15 C 0.6971(3) -0.1196(2) 0.8043(2) 0.0264(7) Uani 1 1 d .
H15A H 0.6481 -0.0922 0.7660 0.040 Uiso 1 1 calc R
H15B H 0.6931 -0.1818 0.7986 0.040 Uiso 1 1 calc R
H15C H 0.7747 -0.1005 0.8026 0.040 Uiso 1 1 calc R
C16 C 0.5557(3) -0.1351(3) 0.8878(2) 0.0307(8) Uani 1 1 d .
H16A H 0.5673 -0.1964 0.8964 0.046 Uiso 1 1 calc R
H16B H 0.4980 -0.1269 0.8474 0.046 Uiso 1 1 calc R
H16C H 0.5312 -0.1082 0.9301 0.046 Uiso 1 1 calc R
C17 C 0.7058(3) -0.1301(2) 1.0212(2) 0.0293(7) Uani 1 1 d .
H17A H 0.7272 -0.1755 0.9897 0.044 Uiso 1 1 calc R
H17B H 0.6290 -0.1402 1.0325 0.044 Uiso 1 1 calc R
H17C H 0.7576 -0.1302 1.0651 0.044 Uiso 1 1 calc R
C18 C 0.7117(3) 0.0269(2) 1.03162(19) 0.0259(7) Uani 1 1 d .
H18A H 0.7846 0.0310 1.0607 0.039 Uiso 1 1 calc R
H18B H 0.6518 0.0216 1.0625 0.039 Uiso 1 1 calc R
H18C H 0.6993 0.0784 1.0024 0.039 Uiso 1 1 calc R
C19 C 0.6730(3) 0.2336(2) 0.93469(19) 0.0273(7) Uani 1 1 d .
H19A H 0.6148 0.1900 0.9236 0.041 Uiso 1 1 calc R
H19B H 0.6622 0.2611 0.9798 0.041 Uiso 1 1 calc R
H19C H 0.7473 0.2065 0.9384 0.041 Uiso 1 1 calc R
C20 C 0.5697(3) 0.3550(2) 0.8773(2) 0.0273(7) Uani 1 1 d .
H20A H 0.5822 0.3953 0.9169 0.041 Uiso 1 1 calc R
H20B H 0.5011 0.3221 0.8815 0.041 Uiso 1 1 calc R
H20C H 0.5617 0.3865 0.8323 0.041 Uiso 1 1 calc R
C21 C 0.7665(3) 0.4585(2) 0.8471(2) 0.0271(7) Uani 1 1 d .
H21A H 0.7667 0.4431 0.8972 0.041 Uiso 1 1 calc R
H21B H 0.7027 0.4963 0.8328 0.041 Uiso 1 1 calc R
H21C H 0.8367 0.4881 0.8404 0.041 Uiso 1 1 calc R
C22 C 0.7802(3) 0.3914(2) 0.73099(18) 0.0252(7) Uani 1 1 d .
H22A H 0.8609 0.4011 0.7299 0.038 Uiso 1 1 calc R
H22B H 0.7380 0.4404 0.7097 0.038 Uiso 1 1 calc R
H22C H 0.7575 0.3396 0.7041 0.038 Uiso 1 1 calc R
N1 N 0.9520(2) 0.10122(18) 0.82581(15) 0.0189(5) Uani 1 1 d .
N2 N 0.8012(2) 0.04624(18) 0.71434(14) 0.0197(5) Uani 1 1 d .
N3 N 0.6606(3) 0.09868(19) 0.63108(15) 0.0236(6) Uani 1 1 d .
N4 N 0.7499(3) -0.0265(2) 0.60628(16) 0.0270(6) Uani 1 1 d .
N5 N 0.7838(2) 0.01850(18) 0.88883(14) 0.0193(5) Uani 1 1 d .
N6 N 0.6608(2) -0.09624(19) 0.87194(16) 0.0236(6) Uani 1 1 d .
N7 N 0.7111(3) -0.04761(19) 0.98602(15) 0.0233(6) Uani 1 1 d .
N8 N 0.8014(2) 0.23493(17) 0.81748(15) 0.0195(5) Uani 1 1 d .
N9 N 0.6650(3) 0.29693(19) 0.87894(16) 0.0231(6) Uani 1 1 d .
N10 N 0.7567(3) 0.38120(18) 0.80378(15) 0.0215(5) Uani 1 1 d .
O1 O 0.59887(19) 0.12014(16) 0.79067(13) 0.0241(5) Uani 1 1 d .
O2 O 0.4915(2) 0.05890(17) 0.87908(14) 0.0287(5) Uani 1 1 d .
O3 O 0.4754(2) 0.00017(17) 0.75911(15) 0.0294(6) Uani 1 1 d .
F1 F 0.28757(18) 0.11123(17) 0.78725(15) 0.0394(6) Uani 1 1 d .
F2 F 0.3835(2) 0.16605(16) 0.70905(13) 0.0359(5) Uani 1 1 d .
F3 F 0.3955(2) 0.21810(15) 0.81471(14) 0.0370(6) Uani 1 1 d .
S1 S 0.50061(7) 0.07156(5) 0.80530(4) 0.02072(17) Uani 1 1 d .
O101 O -0.0092(10) 0.1619(9) 0.4662(3) 0.063(3) Uani 0.464(3) 1 d PDU
O102 O 0.0134(6) 0.0744(4) 0.5699(4) 0.0497(17) Uani 0.464(3) 1 d PDU
O103 O -0.1243(6) 0.1860(6) 0.5653(5) 0.065(2) Uani 0.464(3) 1 d PDU
S100 S -0.02458(19) 0.15459(17) 0.53922(13) 0.0341(6) Uani 0.464(3) 1 d PDU
C100 C 0.0821(5) 0.2297(4) 0.5757(4) 0.0489(17) Uani 0.464(3) 1 d PDU
F101 F 0.1834(5) 0.2019(5) 0.5628(5) 0.0670(18) Uani 0.464(3) 1 d PDU
F102 F 0.0649(8) 0.3082(5) 0.5488(5) 0.057(2) Uani 0.464(3) 1 d PDU
F103 F 0.0863(9) 0.2362(7) 0.6461(4) 0.078(2) Uani 0.464(3) 1 d PDU
O201 O -0.1219(4) 0.3015(4) 0.5765(4) 0.0470(14) Uani 0.536(3) 1 d PDU
O202 O 0.0417(6) 0.2814(5) 0.6585(2) 0.0432(14) Uani 0.536(3) 1 d PDU
O203 O 0.0564(6) 0.3378(4) 0.5409(4) 0.0336(13) Uani 0.536(3) 1 d PDU
S200 S -0.00409(14) 0.28725(11) 0.58628(9) 0.0276(4) Uani 0.536(3) 1 d PDU
C200 C 0.0049(6) 0.1793(3) 0.5510(3) 0.0448(17) Uani 0.536(3) 1 d PDU
F201 F -0.0466(6) 0.1224(4) 0.5895(3) 0.0607(16) Uani 0.536(3) 1 d PDU
F202 F 0.1116(6) 0.1541(6) 0.5569(5) 0.088(2) Uani 0.536(3) 1 d PDU
F203 F -0.0417(7) 0.1730(6) 0.4835(3) 0.0647(18) Uani 0.536(3) 1 d PDU

loop_
_atom_site_aniso_label
_atom_site_aniso_U_11
_atom_site_aniso_U_22
_atom_site_aniso_U_33
_atom_site_aniso_U_23
_atom_site_aniso_U_13
_atom_site_aniso_U_12
Ni1 0.01451(19) 0.01577(19) 0.01768(19) 0.00115(14) 0.00275(13) 0.00030(14)
C1 0.0216(15) 0.0245(16) 0.0304(17) -0.0020(13) 0.0013(13) 0.0021(13)
C2 0.0183(14) 0.0230(15) 0.0245(15) 0.0014(12) 0.0064(12) 0.0018(12)
C3 0.0213(15) 0.0213(15) 0.0235(15) 0.0004(12) 0.0064(12) 0.0029(12)
C4 0.0248(15) 0.0209(15) 0.0201(14) -0.0004(12) 0.0054(12) -0.0039(12)
C5 0.0159(14) 0.0233(15) 0.0257(15) 0.0043(12) -0.0001(11) 0.0024(11)
C6 0.0188(14) 0.0241(15) 0.0195(14) 0.0026(12) 0.0005(11) 0.0001(12)
C7 0.0192(14) 0.0200(14) 0.0229(15) 0.0020(12) 0.0052(11) 0.0032(11)
C8 0.0158(14) 0.0206(15) 0.0308(17) -0.0005(13) 0.0032(12) -0.0018(11)
C9 0.0179(14) 0.0191(14) 0.0314(17) 0.0019(13) 0.0044(12) -0.0019(11)
C10 0.0207(14) 0.0189(14) 0.0212(14) 0.0002(11) 0.0000(11) -0.0003(11)
C11 0.0285(16) 0.0207(15) 0.0233(15) 0.0029(12) 0.0040(13) 0.0001(13)
C12 0.0269(17) 0.0341(19) 0.0284(17) -0.0003(15) -0.0017(14) -0.0030(15)
C13 0.044(2) 0.037(2) 0.0218(16) -0.0050(15) 0.0044(15) 0.0012(17)
C14 0.043(2) 0.0252(18) 0.0289(18) -0.0056(14) 0.0051(16) 0.0009(16)
C15 0.0284(17) 0.0204(15) 0.0307(17) -0.0017(13) 0.0044(14) -0.0034(13)
C16 0.0243(17) 0.0277(18) 0.040(2) 0.0059(15) 0.0048(15) -0.0063(14)
C17 0.0326(18) 0.0264(17) 0.0299(18) 0.0114(14) 0.0084(14) 0.0026(14)
C18 0.0276(17) 0.0260(17) 0.0254(16) 0.0024(13) 0.0091(13) 0.0024(13)
C19 0.0337(18) 0.0252(17) 0.0241(16) 0.0033(13) 0.0088(14) 0.0035(14)
C20 0.0241(16) 0.0248(17) 0.0337(18) -0.0009(14) 0.0060(14) 0.0045(13)
C21 0.0330(18) 0.0181(15) 0.0296(17) -0.0039(13) 0.0006(14) -0.0011(13)
C22 0.0311(17) 0.0208(15) 0.0241(15) 0.0028(13) 0.0045(13) -0.0013(13)
N1 0.0161(12) 0.0185(12) 0.0222(12) 0.0019(10) 0.0033(9) 0.0009(10)
N2 0.0206(12) 0.0204(13) 0.0184(12) -0.0008(10) 0.0042(10) 0.0006(10)
N3 0.0247(14) 0.0232(14) 0.0218(13) -0.0008(11) -0.0021(10) -0.0014(11)
N4 0.0385(17) 0.0234(14) 0.0193(13) -0.0031(11) 0.0038(12) 0.0001(12)
N5 0.0185(12) 0.0197(12) 0.0198(12) 0.0041(10) 0.0028(10) 0.0003(10)
N6 0.0225(13) 0.0205(13) 0.0285(14) 0.0030(11) 0.0057(11) -0.0032(11)
N7 0.0273(14) 0.0216(13) 0.0221(13) 0.0070(11) 0.0077(11) 0.0010(11)
N8 0.0182(12) 0.0169(12) 0.0237(13) 0.0006(10) 0.0033(10) 0.0009(10)
N9 0.0254(14) 0.0210(13) 0.0237(13) 0.0024(11) 0.0068(11) 0.0038(11)
N10 0.0282(14) 0.0158(12) 0.0207(13) -0.0013(10) 0.0036(11) 0.0003(10)
O1 0.0151(10) 0.0291(13) 0.0284(12) 0.0060(10) 0.0038(9) -0.0001(9)
O2 0.0269(13) 0.0298(13) 0.0308(13) 0.0060(11) 0.0094(10) 0.0015(10)
O3 0.0274(13) 0.0210(12) 0.0386(15) -0.0039(10) -0.0022(11) 0.0017(10)
F1 0.0172(10) 0.0405(14) 0.0608(16) 0.0007(12) 0.0057(10) 0.0012(9)
F2 0.0345(12) 0.0387(13) 0.0329(12) 0.0073(10) -0.0024(9) 0.0109(10)
F3 0.0365(13) 0.0253(11) 0.0472(14) -0.0098(10) -0.0036(10) 0.0079(9)
S1 0.0166(3) 0.0197(4) 0.0262(4) 0.0020(3) 0.0038(3) 0.0001(3)
O101 0.079(5) 0.064(5) 0.052(3) 0.018(3) 0.030(3) 0.001(4)
O102 0.046(3) 0.048(3) 0.054(3) 0.017(3) 0.002(3) -0.001(2)
O103 0.049(3) 0.070(4) 0.081(4) -0.007(4) 0.025(3) 0.008(3)
S100 0.0293(11) 0.0401(13) 0.0336(12) 0.0096(10) 0.0062(8) 0.0030(9)
C100 0.046(3) 0.050(3) 0.052(3) 0.007(3) 0.010(3) -0.009(3)
F101 0.043(3) 0.066(4) 0.091(4) 0.011(3) 0.003(3) -0.001(3)
F102 0.060(4) 0.047(3) 0.068(4) 0.004(3) 0.019(3) -0.005(3)
F103 0.091(4) 0.086(4) 0.056(3) 0.003(3) 0.006(3) -0.028(4)
O201 0.0331(19) 0.052(3) 0.057(3) 0.013(3) 0.011(2) 0.002(2)
O202 0.047(3) 0.048(3) 0.035(2) 0.007(2) 0.005(2) -0.009(3)
O203 0.037(3) 0.031(3) 0.034(2) 0.007(2) 0.008(2) -0.003(2)
S200 0.0272(8) 0.0264(8) 0.0304(8) 0.0007(6) 0.0082(6) -0.0024(6)
C200 0.068(4) 0.024(3) 0.044(3) 0.006(2) 0.016(3) 0.000(3)
F201 0.098(3) 0.039(3) 0.046(3) 0.011(2) 0.010(3) -0.018(3)
F202 0.080(3) 0.076(4) 0.110(4) 0.000(3) 0.022(3) 0.018(3)
F203 0.099(4) 0.053(3) 0.044(2) 0.003(3) 0.020(3) -0.016(3)

loop_
_atom_type_symbol
_atom_type_description
_atom_type_scat_dispersion_real
_atom_type_scat_dispersion_imag
_atom_type_scat_source
C C 0.0033 0.0016 'International Tables Vol C Tables 4.2.6.8 and 6.1.1.4'
H H 0.0000 0.0000 'International Tables Vol C Tables 4.2.6.8 and 6.1.1.4'
F F 0.0171 0.0103 'International Tables Vol C Tables 4.2.6.8 and 6.1.1.4'
N N 0.0061 0.0033 'International Tables Vol C Tables 4.2.6.8 and 6.1.1.4'
Ni Ni 0.3393 1.1124 'International Tables Vol C Tables 4.2.6.8 and 6.1.1.4'
O O 0.0106 0.0060 'International Tables Vol C Tables 4.2.6.8 and 6.1.1.4'
S S 0.1246 0.1234 'International Tables Vol C Tables 4.2.6.8 and 6.1.1.4'

loop_
_exptl_crystal_face_index_h
_exptl_crystal_face_index_k
_exptl_crystal_face_index_l
_exptl_crystal_face_perp_dist
7 6 0 0.1750
-2 4 5 0.2780
2 -4 -5 0.2620
-6 4 -1 0.1600
9 -6 1 0.2140
-3 4 -5 0.2980
1 -1 1 0.2470
-6 -5 0 0.1490

loop_
_geom_angle_atom_site_label_1
_geom_angle_atom_site_label_2
_geom_angle_atom_site_label_3
_geom_angle
N5 Ni1 N2 110.66(11)
N5 Ni1 N8 126.17(11)
N2 Ni1 N8 118.70(11)
N5 Ni1 O1 99.24(10)
N2 Ni1 O1 99.68(11)
N8 Ni1 O1 92.66(10)
N5 Ni1 N1 83.68(11)
N2 Ni1 N1 82.86(11)
N8 Ni1 N1 82.42(11)
O1 Ni1 N1 175.08(11)
F3 C1 F2 108.5(3)
F3 C1 F1 107.0(3)
F2 C1 F1 107.6(3)
F3 C1 S1 112.0(2)
F2 C1 S1 111.7(2)
F1 C1 S1 109.9(3)
N1 C2 C3 109.7(3)
N1 C2 H2A 109.7
C3 C2 H2A 109.7
N1 C2 H2B 109.7
C3 C2 H2B 109.7
H2A C2 H2B 108.2
N2 C3 C2 107.5(3)
N2 C3 H3A 110.2
C2 C3 H3A 110.2
N2 C3 H3B 110.2
C2 C3 H3B 110.2
H3A C3 H3B 108.5
N2 C4 N3 120.9(3)
N2 C4 N4 124.2(3)
N3 C4 N4 114.9(3)
N1 C5 C6 109.5(3)
N1 C5 H5A 109.8
C6 C5 H5A 109.8
N1 C5 H5B 109.8
C6 C5 H5B 109.8
H5A C5 H5B 108.2
N5 C6 C5 106.5(3)
N5 C6 H6A 110.4
C5 C6 H6A 110.4
N5 C6 H6B 110.4
C5 C6 H6B 110.4
H6A C6 H6B 108.6
N5 C7 N6 120.5(3)
N5 C7 N7 122.8(3)
N6 C7 N7 116.7(3)
N1 C8 C9 108.9(3)
N1 C8 H8A 109.9
C9 C8 H8A 109.9
N1 C8 H8B 109.9
C9 C8 H8B 109.9
H8A C8 H8B 108.3
N8 C9 C8 106.7(3)
N8 C9 H9A 110.4
C8 C9 H9A 110.4
N8 C9 H9B 110.4
C8 C9 H9B 110.4
H9A C9 H9B 108.6
N8 C10 N9 120.4(3)
N8 C10 N10 123.4(3)
N9 C10 N10 116.1(3)
N3 C11 H11A 109.5
N3 C11 H11B 109.5
H11A C11 H11B 109.5
N3 C11 H11C 109.5
H11A C11 H11C 109.5
H11B C11 H11C 109.5
N3 C12 H12A 109.5
N3 C12 H12B 109.5
H12A C12 H12B 109.5
N3 C12 H12C 109.5
H12A C12 H12C 109.5
H12B C12 H12C 109.5
N4 C13 H13A 109.5
N4 C13 H13B 109.5
H13A C13 H13B 109.5
N4 C13 H13C 109.5
H13A C13 H13C 109.5
H13B C13 H13C 109.5
N4 C14 H14A 109.5
N4 C14 H14B 109.5
H14A C14 H14B 109.5
N4 C14 H14C 109.5
H14A C14 H14C 109.5
H14B C14 H14C 109.5
N6 C15 H15A 109.5
N6 C15 H15B 109.5
H15A C15 H15B 109.5
N6 C15 H15C 109.5
H15A C15 H15C 109.5
H15B C15 H15C 109.5
N6 C16 H16A 109.5
N6 C16 H16B 109.5
H16A C16 H16B 109.5
N6 C16 H16C 109.5
H16A C16 H16C 109.5
H16B C16 H16C 109.5
N7 C17 H17A 109.5
N7 C17 H17B 109.5
H17A C17 H17B 109.5
N7 C17 H17C 109.5
H17A C17 H17C 109.5
H17B C17 H17C 109.5
N7 C18 H18A 109.5
N7 C18 H18B 109.5
H18A C18 H18B 109.5
N7 C18 H18C 109.5
H18A C18 H18C 109.5
H18B C18 H18C 109.5
N9 C19 H19A 109.5
N9 C19 H19B 109.5
H19A C19 H19B 109.5
N9 C19 H19C 109.5
H19A C19 H19C 109.5
H19B C19 H19C 109.5
N9 C20 H20A 109.5
N9 C20 H20B 109.5
H20A C20 H20B 109.5
N9 C20 H20C 109.5
H20A C20 H20C 109.5
H20B C20 H20C 109.5
N10 C21 H21A 109.5
N10 C21 H21B 109.5
H21A C21 H21B 109.5
N10 C21 H21C 109.5
H21A C21 H21C 109.5
H21B C21 H21C 109.5
N10 C22 H22A 109.5
N10 C22 H22B 109.5
H22A C22 H22B 109.5
N10 C22 H22C 109.5
H22A C22 H22C 109.5
H22B C22 H22C 109.5
C5 N1 C2 112.7(3)
C5 N1 C8 111.3(3)
C2 N1 C8 110.6(3)
C5 N1 Ni1 106.75(19)
C2 N1 Ni1 107.3(2)
C8 N1 Ni1 107.91(19)
C4 N2 C3 118.4(3)
C4 N2 Ni1 132.7(2)
C3 N2 Ni1 108.9(2)
C4 N3 C12 122.2(3)
C4 N3 C11 121.5(3)
C12 N3 C11 116.0(3)
C4 N4 C14 123.5(3)
C4 N4 C13 121.6(3)
C14 N4 C13 114.7(3)
C7 N5 C6 116.1(3)
C7 N5 Ni1 138.9(2)
C6 N5 Ni1 104.28(19)
C7 N6 C15 121.1(3)
C7 N6 C16 123.4(3)
C15 N6 C16 115.4(3)
C7 N7 C18 121.3(3)
C7 N7 C17 122.8(3)
C18 N7 C17 115.8(3)
C10 N8 C9 115.1(3)
C10 N8 Ni1 136.8(2)
C9 N8 Ni1 108.1(2)
C10 N9 C19 121.9(3)
C10 N9 C20 122.6(3)
C19 N9 C20 115.5(3)
C10 N10 C22 121.5(3)
C10 N10 C21 122.1(3)
C22 N10 C21 115.7(3)
S1 O1 Ni1 136.69(16)
O2 S1 O3 117.20(17)
O2 S1 O1 114.32(16)
O3 S1 O1 114.27(16)
O2 S1 C1 103.62(16)
O3 S1 C1 102.89(16)
O1 S1 C1 101.71(16)
S100 O102 F202 60.5(3)
O101 S100 O103 120.9(7)
O101 S100 O102 113.3(7)
O103 S100 O102 113.5(6)
O101 S100 C100 99.0(6)
O103 S100 C100 103.0(5)
O102 S100 C100 103.5(4)
F103 C100 F101 106.0(8)
F103 C100 F102 107.4(8)
F101 C100 F102 109.4(7)
F103 C100 S100 112.1(6)
F101 C100 S100 109.5(5)
F102 C100 S100 112.2(6)
F101 C100 O202 128.1(6)
F102 C100 O202 83.1(6)
S100 C100 O202 111.2(4)
S200 O202 C100 47.9(3)
O202 S200 O201 114.0(4)
O202 S200 O203 116.8(4)
O201 S200 O203 113.5(4)
O202 S200 C200 105.2(4)
O201 S200 C200 101.3(4)
O203 S200 C200 103.8(4)
F202 C200 F203 110.6(7)
F202 C200 F201 104.6(7)
F203 C200 F201 107.6(6)
F202 C200 S200 109.8(5)
F203 C200 S200 112.5(5)
F201 C200 S200 111.3(5)
C200 F202 O102 64.5(5)

loop_
_geom_bond_atom_site_label_1
_geom_bond_atom_site_label_2
_geom_bond_distance
Ni1 N5 2.042(3)
Ni1 N2 2.053(3)
Ni1 N8 2.064(3)
Ni1 O1 2.103(2)
Ni1 N1 2.117(3)
C1 F3 1.325(4)
C1 F2 1.329(4)
C1 F1 1.340(4)
C1 S1 1.830(4)
C2 N1 1.478(4)
C2 C3 1.512(5)
C2 H2A 0.9900
C2 H2B 0.9900
C3 N2 1.465(4)
C3 H3A 0.9900
C3 H3B 0.9900
C4 N2 1.307(4)
C4 N3 1.366(5)
C4 N4 1.369(4)
C5 N1 1.476(4)
C5 C6 1.518(5)
C5 H5A 0.9900
C5 H5B 0.9900
C6 N5 1.475(4)
C6 H6A 0.9900
C6 H6B 0.9900
C7 N5 1.327(4)
C7 N6 1.347(4)
C7 N7 1.365(4)
C8 N1 1.482(4)
C8 C9 1.515(5)
C8 H8A 0.9900
C8 H8B 0.9900
C9 N8 1.474(4)
C9 H9A 0.9900
C9 H9B 0.9900
C10 N8 1.317(4)
C10 N9 1.359(4)
C10 N10 1.361(4)
C11 N3 1.450(4)
C11 H11A 0.9800
C11 H11B 0.9800
C11 H11C 0.9800
C12 N3 1.449(5)
C12 H12A 0.9800
C12 H12B 0.9800
C12 H12C 0.9800
C13 N4 1.460(5)
C13 H13A 0.9800
C13 H13B 0.9800
C13 H13C 0.9800
C14 N4 1.458(5)
C14 H14A 0.9800
C14 H14B 0.9800
C14 H14C 0.9800
C15 N6 1.446(5)
C15 H15A 0.9800
C15 H15B 0.9800
C15 H15C 0.9800
C16 N6 1.459(4)
C16 H16A 0.9800
C16 H16B 0.9800
C16 H16C 0.9800
C17 N7 1.458(4)
C17 H17A 0.9800
C17 H17B 0.9800
C17 H17C 0.9800
C18 N7 1.451(5)
C18 H18A 0.9800
C18 H18B 0.9800
C18 H18C 0.9800
C19 N9 1.445(4)
C19 H19A 0.9800
C19 H19B 0.9800
C19 H19C 0.9800
C20 N9 1.456(4)
C20 H20A 0.9800
C20 H20B 0.9800
C20 H20C 0.9800
C21 N10 1.460(4)
C21 H21A 0.9800
C21 H21B 0.9800
C21 H21C 0.9800
C22 N10 1.449(4)
C22 H22A 0.9800
C22 H22B 0.9800
C22 H22C 0.9800
O1 S1 1.453(2)
O2 S1 1.430(3)
O3 S1 1.431(3)
O101 S100 1.423(5)
O102 S100 1.435(4)
O102 F202 1.750(11)
O103 S100 1.429(4)
S100 C100 1.814(5)
C100 F103 1.335(5)
C100 F101 1.336(5)
C100 F102 1.338(5)
C100 O202 1.877(9)
O201 S200 1.420(4)
O202 S200 1.419(4)
O203 S200 1.425(4)
S200 C200 1.824(5)
C200 F202 1.329(5)
C200 F203 1.342(5)
C200 F201 1.345(5)

loop_
_geom_torsion_atom_site_label_1
_geom_torsion_atom_site_label_2
_geom_torsion_atom_site_label_3
_geom_torsion_atom_site_label_4
_geom_torsion
N1 C2 C3 N2 54.1(3)
N1 C5 C6 N5 57.1(3)
N1 C8 C9 N8 55.9(3)
C6 C5 N1 C2 -147.1(3)
C6 C5 N1 C8 88.0(3)
C6 C5 N1 Ni1 -29.5(3)
C3 C2 N1 C5 81.4(3)
C3 C2 N1 C8 -153.3(3)
C3 C2 N1 Ni1 -35.8(3)
C9 C8 N1 C5 -152.8(3)
C9 C8 N1 C2 81.2(3)
C9 C8 N1 Ni1 -36.0(3)
N5 Ni1 N1 C5 -0.2(2)
N2 Ni1 N1 C5 -112.0(2)
N8 Ni1 N1 C5 127.7(2)
N5 Ni1 N1 C2 120.9(2)
N2 Ni1 N1 C2 9.0(2)
N8 Ni1 N1 C2 -111.3(2)
N5 Ni1 N1 C8 -119.9(2)
N2 Ni1 N1 C8 128.3(2)
N8 Ni1 N1 C8 8.0(2)
N3 C4 N2 C3 -151.6(3)
N4 C4 N2 C3 26.3(5)
N3 C4 N2 Ni1 27.6(5)
N4 C4 N2 Ni1 -154.5(3)
C2 C3 N2 C4 134.8(3)
C2 C3 N2 Ni1 -44.5(3)
N5 Ni1 N2 C4 120.2(3)
N8 Ni1 N2 C4 -82.1(3)
O1 Ni1 N2 C4 16.4(3)
N1 Ni1 N2 C4 -159.4(3)
N5 Ni1 N2 C3 -60.6(2)
N8 Ni1 N2 C3 97.1(2)
O1 Ni1 N2 C3 -164.4(2)
N1 Ni1 N2 C3 19.8(2)
N2 C4 N3 C12 -142.7(3)
N4 C4 N3 C12 39.2(5)
N2 C4 N3 C11 30.9(5)
N4 C4 N3 C11 -147.1(3)
N2 C4 N4 C14 35.0(5)
N3 C4 N4 C14 -147.0(4)
N2 C4 N4 C13 -138.5(4)
N3 C4 N4 C13 39.5(5)
N6 C7 N5 C6 -144.8(3)
N7 C7 N5 C6 33.5(4)
N6 C7 N5 Ni1 47.0(5)
N7 C7 N5 Ni1 -134.8(3)
C5 C6 N5 C7 133.9(3)
C5 C6 N5 Ni1 -54.1(3)
N2 Ni1 N5 C7 -81.1(4)
N8 Ni1 N5 C7 123.2(3)
O1 Ni1 N5 C7 23.0(4)
N1 Ni1 N5 C7 -161.0(4)
N2 Ni1 N5 C6 109.8(2)
N8 Ni1 N5 C6 -45.9(2)
O1 Ni1 N5 C6 -146.1(2)
N1 Ni1 N5 C6 29.9(2)
N5 C7 N6 C15 25.4(5)
N7 C7 N6 C15 -153.0(3)
N5 C7 N6 C16 -152.0(3)
N7 C7 N6 C16 29.6(5)
N5 C7 N7 C18 37.0(5)
N6 C7 N7 C18 -144.7(3)
N5 C7 N7 C17 -140.5(3)
N6 C7 N7 C17 37.9(5)
N9 C10 N8 C9 -146.6(3)
N10 C10 N8 C9 32.2(5)
N9 C10 N8 Ni1 34.4(5)
N10 C10 N8 Ni1 -146.9(3)
C8 C9 N8 C10 133.3(3)
C8 C9 N8 Ni1 -47.4(3)
N5 Ni1 N8 C10 -82.5(4)
N2 Ni1 N8 C10 123.5(3)
O1 Ni1 N8 C10 21.0(3)
N1 Ni1 N8 C10 -158.9(3)
N5 Ni1 N8 C9 98.4(2)
N2 Ni1 N8 C9 -55.5(2)
O1 Ni1 N8 C9 -158.1(2)
N1 Ni1 N8 C9 22.0(2)
N8 C10 N9 C19 26.2(5)
N10 C10 N9 C19 -152.6(3)
N8 C10 N9 C20 -155.0(3)
N10 C10 N9 C20 26.1(5)
N8 C10 N10 C22 37.2(5)
N9 C10 N10 C22 -144.0(3)
N8 C10 N10 C21 -133.0(4)
N9 C10 N10 C21 45.8(5)
N5 Ni1 O1 S1 -21.6(3)
N2 Ni1 O1 S1 91.4(2)
N8 Ni1 O1 S1 -148.9(2)
Ni1 O1 S1 O2 63.3(3)
Ni1 O1 S1 O3 -75.7(3)
Ni1 O1 S1 C1 174.2(2)
F3 C1 S1 O2 57.5(3)
F2 C1 S1 O2 179.4(3)
F1 C1 S1 O2 -61.2(3)
F3 C1 S1 O3 -179.9(3)
F2 C1 S1 O3 -58.0(3)
F1 C1 S1 O3 61.3(3)
F3 C1 S1 O1 -61.4(3)
F2 C1 S1 O1 60.5(3)
F1 C1 S1 O1 179.9(3)
F202 O102 S100 O101 78.3(7)
F202 O102 S100 O103 -138.8(6)
F202 O102 S100 C100 -27.9(5)
O101 S100 C100 F103 179.7(8)
O103 S100 C100 F103 54.9(8)
O102 S100 C100 F103 -63.5(8)
O101 S100 C100 F101 -62.9(8)
O103 S100 C100 F101 172.3(7)
O102 S100 C100 F101 53.8(7)
O101 S100 C100 F102 58.8(8)
O103 S100 C100 F102 -66.0(8)
O102 S100 C100 F102 175.5(7)
O101 S100 C100 O202 149.9(6)
O103 S100 C100 O202 25.1(6)
O102 S100 C100 O202 -93.3(5)
F103 C100 O202 S200 -165.2(11)
F101 C100 O202 S200 152.8(8)
F102 C100 O202 S200 43.5(5)
S100 C100 O202 S200 -67.7(4)
C100 O202 S200 O201 148.4(4)
C100 O202 S200 O203 -76.1(4)
C100 O202 S200 C200 38.3(3)
O202 S200 C200 F202 -60.1(7)
O201 S200 C200 F202 -179.0(6)
O203 S200 C200 F202 63.1(7)
O202 S200 C200 F203 176.3(6)
O201 S200 C200 F203 57.3(6)
O203 S200 C200 F203 -60.5(7)
O202 S200 C200 F201 55.3(7)
O201 S200 C200 F201 -63.6(6)
O203 S200 C200 F201 178.5(6)
F203 C200 F202 O102 -91.3(6)
F201 C200 F202 O102 24.3(5)
S200 C200 F202 O102 143.9(5)
S100 O102 F202 C200 13.5(4)
